data_7214056
loop_
_publ_author_name
'Ding, Jian-Gang'
'Zhu, Xia'
'Cui, Yan-Feng'
'Liang, Na'
'Sun, Peng-Peng'
'Chen, Qian'
'Li, Bao-Long'
'Li, Hai-Yan'

_publ_section_title
;
 Structurally versatile cadmium coordination polymers based on
 bis(1,2,4-triazol)ethane and rigid aromatic multicarboxylates: syntheses,
 structures and properties
;
_journal_issue 9
_journal_name_full CrystEngComm
_journal_page_first 1632
_journal_paper_doi 10.1039/c3ce42189a
_journal_volume 16
_journal_year 2014
_chemical_formula_moiety 'C14 H13 Cd N7 O7, H2 O '
_chemical_formula_sum 'C14 H15 Cd N7 O8'
_chemical_formula_weight 521.73
_chemical_name_systematic
; 
 ? 
;
_space_group_IT_number 15
_symmetry_cell_setting monoclinic
_symmetry_space_group_name_Hall '-C 2yc'
_symmetry_space_group_name_H-M 'C 1 2/c 1'
_atom_sites_solution_hydrogens geom
_atom_sites_solution_primary direct
_atom_sites_solution_secondary difmap
_audit_creation_method SHELXL-97
_cell_angle_alpha 90.00
_cell_angle_beta 118.104(3)
_cell_angle_gamma 90.00
_cell_formula_units_Z 8
_cell_length_a 20.682(3)
_cell_length_b 10.4091(13)
_cell_length_c 19.858(3)
_cell_measurement_reflns_used 8409
_cell_measurement_temperature 223(2)
_cell_measurement_theta_max 27.4932
_cell_measurement_theta_min 3.1335
_cell_volume 3771.0(9)
_computing_cell_refinement 'CrystalClear (Rigaku Inc., 2007)'
_computing_data_collection 'CrystalClear (Rigaku Inc., 2007)'
_computing_data_reduction 'CrystalClear (Rigaku Inc., 2007)'
_computing_molecular_graphics 'Bruker SHELXTL'
_computing_publication_material 'Bruker SHELXTL'
_computing_structure_refinement 'SHELXL-97 (Sheldrick, 1997)'
_computing_structure_solution 'SHELXS-97 (Sheldrick, 1990)'
_diffrn_ambient_temperature 223(2)
_diffrn_measured_fraction_theta_full 0.990
_diffrn_measured_fraction_theta_max 0.990
_diffrn_measurement_device_type 'Rigaku Mercury CCD'
_diffrn_measurement_method \w
_diffrn_radiation_monochromator graphite
_diffrn_radiation_source 'fine-focus sealed tube'
_diffrn_radiation_type MoK\a
_diffrn_radiation_wavelength 0.71075
_diffrn_reflns_av_R_equivalents 0.0323
_diffrn_reflns_av_sigmaI/netI 0.0463
_diffrn_reflns_limit_h_max 26
_diffrn_reflns_limit_h_min -26
_diffrn_reflns_limit_k_max 13
_diffrn_reflns_limit_k_min -11
_diffrn_reflns_limit_l_max 20
_diffrn_reflns_limit_l_min -25
_diffrn_reflns_number 10605
_diffrn_reflns_theta_full 27.48
_diffrn_reflns_theta_max 27.48
_diffrn_reflns_theta_min 3.57
_diffrn_standards_decay_% 0
_diffrn_standards_interval_count 0
_diffrn_standards_interval_time 0
_diffrn_standards_number 0
_exptl_absorpt_coefficient_mu 1.219
_exptl_absorpt_correction_T_max 0.8878
_exptl_absorpt_correction_T_min 0.7503
_exptl_absorpt_correction_type multi-scan
_exptl_absorpt_process_details 'Jacobson, R. (1998) Private communication'
_exptl_crystal_colour Colorless
_exptl_crystal_density_diffrn 1.838
_exptl_crystal_density_method 'not measured'
_exptl_crystal_description Block
_exptl_crystal_F_000 2080
_exptl_crystal_size_max 0.25
_exptl_crystal_size_mid 0.12
_exptl_crystal_size_min 0.10
_refine_diff_density_max 0.759
_refine_diff_density_min -0.731
_refine_diff_density_rms 0.207
_refine_ls_extinction_method none
_refine_ls_goodness_of_fit_ref 1.021
_refine_ls_hydrogen_treatment mixed
_refine_ls_matrix_type full
_refine_ls_number_parameters 285
_refine_ls_number_reflns 4281
_refine_ls_number_restraints 4
_refine_ls_restrained_S_all 1.021
_refine_ls_R_factor_all 0.0581
_refine_ls_R_factor_gt 0.0411
_refine_ls_shift/su_max 0.001
_refine_ls_shift/su_mean 0.000
_refine_ls_structure_factor_coef Fsqd
_refine_ls_weighting_details 'calc w=1/[\s^2^(Fo^2^)+(0.0509P)^2^+0.0000P] where P=(Fo^2^+2Fc^2^)/3'
_refine_ls_weighting_scheme calc
_refine_ls_wR_factor_gt 0.0855
_refine_ls_wR_factor_ref 0.0936
_reflns_number_gt 3494
_reflns_number_total 4281
_reflns_threshold_expression >2sigma(I)
_cod_data_source_file c3ce42189a.txt
_cod_data_source_block cdbteNO2bdc
_cod_depositor_comments
;
The following automatic conversions were performed:

'_symmetry_cell_setting' value 'Monoclinic' changed to 'monoclinic'
according to
/usr/data/users/saulius/automatic-downloads/current/RSC/lib/dictionaries/cif_core.dic
dictionary named 'cif_core.dic' version 2.4.2 from
2011-04-26.

'_exptl_absorpt_correction_type' value 'Multi-scan'
changed to 'multi-scan' according to
/usr/data/users/saulius/automatic-downloads/current/RSC/lib/dictionaries/cif_core.dic
dictionary named 'cif_core.dic' version 2.4.2 from 2011-04-26.

Automatic conversion script
Id: cif_fix_values 2281 2013-09-26 08:29:07Z andrius 
;
_cod_original_cell_volume 3771.1(10)
_cod_original_sg_symbol_H-M C2/c
_cod_database_code 7214056

loop_
_symmetry_equiv_pos_as_xyz
'x, y, z'
'-x, y, -z+1/2'
'x+1/2, y+1/2, z'
'-x+1/2, y+1/2, -z+1/2'
'-x, -y, -z'
'x, -y, z-1/2'
'-x+1/2, -y+1/2, -z'
'x+1/2, -y+1/2, z-1/2'

loop_
_atom_site_label
_atom_site_type_symbol
_atom_site_fract_x
_atom_site_fract_y
_atom_site_fract_z
_atom_site_U_iso_or_equiv
_atom_site_adp_type
_atom_site_occupancy
_atom_site_symmetry_multiplicity
_atom_site_calc_flag
_atom_site_refinement_flags
Cd1 Cd 0.130489(13) 0.90254(2) 0.422558(13) 0.02372(10) Uani 1 1 d .
O1 O 0.09762(14) 1.0696(2) 0.34138(14) 0.0315(6) Uani 1 1 d .
O2 O 0.14781(16) 1.1740(2) 0.45204(15) 0.0390(6) Uani 1 1 d .
O3 O 0.13984(14) 1.6646(2) 0.43678(14) 0.0350(6) Uani 1 1 d .
O4 O 0.10727(15) 1.7540(2) 0.32488(14) 0.0344(6) Uani 1 1 d .
O5 O 0.0692(3) 1.4791(3) 0.10674(18) 0.0812(13) Uani 1 1 d .
O6 O 0.02305(17) 1.2929(3) 0.10272(16) 0.0506(8) Uani 1 1 d .
O7 O 0.24780(15) 0.9351(3) 0.43810(16) 0.0320(6) Uani 1 1 d D
O8 O 0.20460(17) 1.3270(3) 0.58126(18) 0.0492(8) Uani 1 1 d D
N1 N 0.21499(15) 0.9702(3) 0.66602(16) 0.0279(6) Uani 1 1 d .
N2 N 0.19507(19) 0.8462(3) 0.66872(18) 0.0385(8) Uani 1 1 d .
N3 N 0.17334(17) 0.8994(3) 0.55070(16) 0.0292(7) Uani 1 1 d .
N4 N 0.11044(16) 1.1148(3) 0.68833(16) 0.0275(6) Uani 1 1 d .
N5 N 0.10356(17) 1.2036(3) 0.63571(18) 0.0364(7) Uani 1 1 d .
N6 N -0.00670(16) 1.1233(3) 0.61012(18) 0.0305(7) Uani 1 1 d .
N7 N 0.0534(2) 1.3907(3) 0.13657(19) 0.0391(8) Uani 1 1 d .
C1 C 0.23964(19) 1.0566(4) 0.7313(2) 0.0341(8) Uani 1 1 d .
H1A H 0.2551 1.1382 0.7187 0.041 Uiso 1 1 calc R
H1B H 0.2823 1.0187 0.7748 0.041 Uiso 1 1 calc R
C2 C 0.18062(19) 1.0821(4) 0.7537(2) 0.0325(8) Uani 1 1 d .
H2A H 0.1743 1.0056 0.7788 0.039 Uiso 1 1 calc R
H2B H 0.1961 1.1529 0.7905 0.039 Uiso 1 1 calc R
C3 C 0.1705(2) 0.8083(4) 0.5977(2) 0.0389(9) Uani 1 1 d .
H3A H 0.1524 0.7251 0.5810 0.047 Uiso 1 1 calc R
C4 C 0.20115(19) 0.9986(4) 0.5961(2) 0.0306(8) Uani 1 1 d .
H4A H 0.2100 1.0792 0.5806 0.037 Uiso 1 1 calc R
C5 C 0.0321(2) 1.2054(4) 0.5898(2) 0.0408(9) Uani 1 1 d .
H5A H 0.0100 1.2591 0.5468 0.049 Uiso 1 1 calc R
C6 C 0.0450(2) 1.0696(3) 0.6725(2) 0.0299(8) Uani 1 1 d .
H6A H 0.0365 1.0075 0.7018 0.036 Uiso 1 1 calc R
C7 C 0.10805(17) 1.2946(3) 0.33668(19) 0.0239(7) Uani 1 1 d .
C8 C 0.11942(18) 1.4144(3) 0.3712(2) 0.0249(7) Uani 1 1 d .
H8A H 0.1344 1.4195 0.4237 0.030 Uiso 1 1 calc R
C9 C 0.10912(17) 1.5276(3) 0.32948(19) 0.0241(7) Uani 1 1 d .
C10 C 0.08773(18) 1.5203(3) 0.25195(19) 0.0260(7) Uani 1 1 d .
H10A H 0.0814 1.5951 0.2230 0.031 Uiso 1 1 calc R
C11 C 0.07597(19) 1.3999(3) 0.2184(2) 0.0265(7) Uani 1 1 d .
C12 C 0.08530(18) 1.2882(3) 0.2586(2) 0.0276(7) Uani 1 1 d .
H12A H 0.0764 1.2083 0.2338 0.033 Uiso 1 1 calc R
C13 C 0.11874(18) 1.1714(3) 0.3811(2) 0.0275(8) Uani 1 1 d .
C14 C 0.11921(18) 1.6572(3) 0.3662(2) 0.0247(7) Uani 1 1 d .
H1W H 0.258(2) 1.008(2) 0.429(2) 0.036(11) Uiso 1 1 d D
H2W H 0.280(3) 0.905(4) 0.475(3) 0.044(14) Uiso 1 1 d .
H3W H 0.178(2) 1.317(4) 0.601(2) 0.053 Uiso 1 1 d D
H4W H 0.189(2) 1.281(4) 0.5422(17) 0.053 Uiso 1 1 d D

loop_
_atom_site_aniso_label
_atom_site_aniso_U_11
_atom_site_aniso_U_22
_atom_site_aniso_U_33
_atom_site_aniso_U_23
_atom_site_aniso_U_13
_atom_site_aniso_U_12
Cd1 0.02820(15) 0.01997(14) 0.02104(14) -0.00001(10) 0.01000(11) 0.00055(10)
O1 0.0402(14) 0.0170(12) 0.0337(14) 0.0009(10) 0.0143(12) -0.0015(10)
O2 0.0541(16) 0.0302(14) 0.0299(14) 0.0044(12) 0.0174(13) 0.0019(13)
O3 0.0447(15) 0.0257(13) 0.0239(13) -0.0055(11) 0.0073(12) 0.0048(12)
O4 0.0528(16) 0.0190(12) 0.0338(14) -0.0020(11) 0.0225(13) -0.0029(12)
O5 0.162(4) 0.047(2) 0.0421(19) 0.0011(16) 0.054(2) -0.019(2)
O6 0.0640(19) 0.0519(19) 0.0329(15) -0.0157(14) 0.0205(15) -0.0126(16)
O7 0.0275(13) 0.0329(15) 0.0297(14) 0.0059(13) 0.0085(12) -0.0017(12)
O8 0.063(2) 0.0473(18) 0.0486(19) -0.0069(15) 0.0360(17) -0.0181(16)
N1 0.0275(14) 0.0342(17) 0.0212(14) -0.0024(13) 0.0109(12) 0.0007(13)
N2 0.056(2) 0.0357(17) 0.0313(17) 0.0047(15) 0.0268(17) 0.0062(16)
N3 0.0355(16) 0.0305(16) 0.0215(14) 0.0011(13) 0.0134(13) 0.0032(13)
N4 0.0275(15) 0.0314(16) 0.0236(15) -0.0004(13) 0.0122(13) 0.0011(13)
N5 0.0351(17) 0.0387(18) 0.0358(17) 0.0041(15) 0.0170(15) -0.0027(15)
N6 0.0264(15) 0.0308(16) 0.0314(17) 0.0039(13) 0.0114(14) 0.0028(13)
N7 0.054(2) 0.0338(18) 0.0294(17) -0.0025(15) 0.0193(16) 0.0024(16)
C1 0.0268(17) 0.049(2) 0.0233(18) -0.0058(17) 0.0087(15) -0.0023(17)
C2 0.0312(18) 0.042(2) 0.0228(17) -0.0063(16) 0.0115(15) -0.0012(17)
C3 0.052(2) 0.030(2) 0.037(2) 0.0001(17) 0.023(2) -0.0011(18)
C4 0.0341(18) 0.0306(18) 0.0274(18) 0.0002(16) 0.0147(16) 0.0017(16)
C5 0.040(2) 0.043(2) 0.039(2) 0.0114(19) 0.0180(19) 0.0048(19)
C6 0.0327(18) 0.0285(19) 0.0309(19) 0.0010(16) 0.0169(16) 0.0008(16)
C7 0.0224(16) 0.0214(16) 0.0265(17) 0.0005(14) 0.0104(14) 0.0016(14)
C8 0.0262(16) 0.0249(17) 0.0216(16) -0.0029(14) 0.0096(14) -0.0032(14)
C9 0.0231(16) 0.0201(16) 0.0270(17) -0.0008(14) 0.0101(14) 0.0024(13)
C10 0.0283(17) 0.0203(17) 0.0279(18) 0.0060(14) 0.0120(15) 0.0002(14)
C11 0.0272(17) 0.0263(17) 0.0246(17) -0.0019(14) 0.0112(15) -0.0019(15)
C12 0.0272(16) 0.0223(16) 0.0312(18) -0.0012(15) 0.0120(15) 0.0022(14)
C13 0.0280(17) 0.0191(17) 0.036(2) 0.0033(15) 0.0153(16) 0.0018(14)
C14 0.0235(16) 0.0194(16) 0.0320(19) -0.0028(15) 0.0137(15) -0.0007(14)

loop_
_atom_type_symbol
_atom_type_description
_atom_type_scat_dispersion_real
_atom_type_scat_dispersion_imag
_atom_type_scat_source
C C 0.0033 0.0016 'International Tables Vol C Tables 4.2.6.8 and 6.1.1.4'
H H 0.0000 0.0000 'International Tables Vol C Tables 4.2.6.8 and 6.1.1.4'
N N 0.0061 0.0033 'International Tables Vol C Tables 4.2.6.8 and 6.1.1.4'
O O 0.0106 0.0060 'International Tables Vol C Tables 4.2.6.8 and 6.1.1.4'
Cd Cd -0.8075 1.2024 'International Tables Vol C Tables 4.2.6.8 and 6.1.1.4'

loop_
_geom_angle_atom_site_label_1
_geom_angle_atom_site_label_2
_geom_angle_atom_site_label_3
_geom_angle
_geom_angle_site_symmetry_1
_geom_angle_site_symmetry_3
O1 Cd1 N3 129.98(10) . .
O1 Cd1 O7 85.78(10) . .
N3 Cd1 O7 91.23(10) . .
O1 Cd1 N6 88.19(10) . 5_576
N3 Cd1 N6 96.18(11) . 5_576
O7 Cd1 N6 172.41(10) . 5_576
O1 Cd1 O4 92.40(9) . 1_545
N3 Cd1 O4 137.58(9) . 1_545
O7 Cd1 O4 90.01(10) . 1_545
N6 Cd1 O4 85.64(10) 5_576 1_545
O1 Cd1 O3 146.31(8) . 1_545
N3 Cd1 O3 83.68(9) . 1_545
O7 Cd1 O3 96.30(10) . 1_545
N6 Cd1 O3 86.19(10) 5_576 1_545
O4 Cd1 O3 54.07(8) 1_545 1_545
O1 Cd1 C14 119.15(10) . 1_545
N3 Cd1 C14 110.87(10) . 1_545
O7 Cd1 C14 94.17(10) . 1_545
N6 Cd1 C14 84.75(10) 5_576 1_545
O4 Cd1 C14 26.86(9) 1_545 1_545
O3 Cd1 C14 27.22(9) 1_545 1_545
C13 O1 Cd1 107.5(2) . .
C14 O3 Cd1 88.1(2) . 1_565
C14 O4 Cd1 95.0(2) . 1_565
Cd1 O7 H1W 118(3) . .
Cd1 O7 H2W 115(3) . .
H1W O7 H2W 112(4) . .
H3W O8 H4W 109(3) . .
C4 N1 N2 109.6(3) . .
C4 N1 C1 127.7(3) . .
N2 N1 C1 122.3(3) . .
C3 N2 N1 102.3(3) . .
C4 N3 C3 103.0(3) . .
C4 N3 Cd1 125.0(2) . .
C3 N3 Cd1 131.6(3) . .
C6 N4 N5 109.7(3) . .
C6 N4 C2 127.2(3) . .
N5 N4 C2 123.0(3) . .
C5 N5 N4 102.7(3) . .
C6 N6 C5 102.4(3) . .
C6 N6 Cd1 120.5(2) . 5_576
C5 N6 Cd1 135.4(2) . 5_576
O6 N7 O5 123.3(4) . .
O6 N7 C11 118.5(3) . .
O5 N7 C11 118.1(3) . .
N1 C1 C2 112.2(3) . .
N1 C1 H1A 109.2 . .
C2 C1 H1A 109.2 . .
N1 C1 H1B 109.2 . .
C2 C1 H1B 109.2 . .
H1A C1 H1B 107.9 . .
N4 C2 C1 112.5(3) . .
N4 C2 H2A 109.1 . .
C1 C2 H2A 109.1 . .
N4 C2 H2B 109.1 . .
C1 C2 H2B 109.1 . .
H2A C2 H2B 107.8 . .
N2 C3 N3 114.2(3) . .
N2 C3 H3A 122.9 . .
N3 C3 H3A 122.9 . .
N3 C4 N1 110.9(3) . .
N3 C4 H4A 124.6 . .
N1 C4 H4A 124.6 . .
N5 C5 N6 114.3(3) . .
N5 C5 H5A 122.8 . .
N6 C5 H5A 122.8 . .
N6 C6 N4 110.9(3) . .
N6 C6 H6A 124.5 . .
N4 C6 H6A 124.5 . .
C12 C7 C8 118.8(3) . .
C12 C7 C13 119.2(3) . .
C8 C7 C13 122.0(3) . .
C7 C8 C9 121.5(3) . .
C7 C8 H8A 119.3 . .
C9 C8 H8A 119.3 . .
C10 C9 C8 119.3(3) . .
C10 C9 C14 119.1(3) . .
C8 C9 C14 121.5(3) . .
C11 C10 C9 118.3(3) . .
C11 C10 H10A 120.8 . .
C9 C10 H10A 120.8 . .
C12 C11 C10 122.8(3) . .
C12 C11 N7 118.3(3) . .
C10 C11 N7 118.9(3) . .
C11 C12 C7 119.3(3) . .
C11 C12 H12A 120.4 . .
C7 C12 H12A 120.4 . .
O2 C13 O1 124.3(3) . .
O2 C13 C7 120.1(3) . .
O1 C13 C7 115.7(3) . .
O4 C14 O3 122.7(3) . .
O4 C14 C9 117.8(3) . .
O3 C14 C9 119.5(3) . .
O4 C14 Cd1 58.10(17) . 1_565
O3 C14 Cd1 64.68(18) . 1_565
C9 C14 Cd1 175.5(2) . 1_565

loop_
_geom_bond_atom_site_label_1
_geom_bond_atom_site_label_2
_geom_bond_distance
_geom_bond_site_symmetry_2
Cd1 O1 2.248(2) .
Cd1 N3 2.266(3) .
Cd1 O7 2.322(3) .
Cd1 N6 2.342(3) 5_576
Cd1 O4 2.346(2) 1_545
Cd1 O3 2.490(3) 1_545
O1 C13 1.269(4) .
O2 C13 1.245(4) .
O3 C14 1.260(4) .
O3 Cd1 2.490(3) 1_565
O4 C14 1.249(4) .
O4 Cd1 2.346(2) 1_565
O5 N7 1.219(4) .
O6 N7 1.219(4) .
O7 H1W 0.834(19) .
O7 H2W 0.78(5) .
O8 H3W 0.826(18) .
O8 H4W 0.834(18) .
N1 C4 1.313(4) .
N1 N2 1.364(5) .
N1 C1 1.458(4) .
N2 C3 1.315(5) .
N3 C4 1.312(5) .
N3 C3 1.351(5) .
N4 C6 1.323(5) .
N4 N5 1.351(4) .
N4 C2 1.460(4) .
N5 C5 1.322(5) .
N6 C6 1.321(5) .
N6 C5 1.357(5) .
N6 Cd1 2.342(3) 5_576
N7 C11 1.467(5) .
C1 C2 1.507(5) .
C1 H1A 0.9800 .
C1 H1B 0.9800 .
C2 H2A 0.9800 .
C2 H2B 0.9800 .
C3 H3A 0.9400 .
C4 H4A 0.9400 .
C5 H5A 0.9400 .
C6 H6A 0.9400 .
C7 C12 1.393(5) .
C7 C8 1.388(4) .
C7 C13 1.512(5) .
C8 C9 1.398(5) .
C8 H8A 0.9400 .
C9 C10 1.389(5) .
C9 C14 1.501(5) .
C10 C11 1.386(5) .
C10 H10A 0.9400 .
C11 C12 1.372(5) .
C12 H12A 0.9400 .

loop_
_geom_hbond_atom_site_label_D
_geom_hbond_atom_site_label_H
_geom_hbond_atom_site_label_A
_geom_hbond_distance_DH
_geom_hbond_distance_HA
_geom_hbond_distance_DA
_geom_hbond_angle_DHA
_geom_hbond_site_symmetry_A
O7 H1W O8 0.834(19) 1.93(2) 2.758(4) 172(4) 7_576
O7 H2W O3 0.78(5) 1.90(5) 2.685(4) 177(5) 7_576
O8 H4W O2 0.834(18) 1.93(2) 2.768(4) 176(4) .

loop_
_geom_torsion_atom_site_label_1
_geom_torsion_atom_site_label_2
_geom_torsion_atom_site_label_3
_geom_torsion_atom_site_label_4
_geom_torsion
_geom_torsion_site_symmetry_1
N3 Cd1 O1 C13 11.1(3) .
O7 Cd1 O1 C13 -77.0(2) .
N6 Cd1 O1 C13 107.7(2) 5_576
O4 Cd1 O1 C13 -166.8(2) 1_545
O3 Cd1 O1 C13 -172.0(2) 1_545
C14 Cd1 O1 C13 -169.4(2) 1_545
C4 N1 N2 C3 0.5(4) .
C1 N1 N2 C3 174.2(3) .
O1 Cd1 N3 C4 -17.8(3) .
O7 Cd1 N3 C4 67.7(3) .
N6 Cd1 N3 C4 -110.7(3) 5_576
O4 Cd1 N3 C4 159.1(3) 1_545
O3 Cd1 N3 C4 163.9(3) 1_545
C14 Cd1 N3 C4 162.6(3) 1_545
O1 Cd1 N3 C3 153.9(3) .
O7 Cd1 N3 C3 -120.5(3) .
N6 Cd1 N3 C3 61.1(3) 5_576
O4 Cd1 N3 C3 -29.2(4) 1_545
O3 Cd1 N3 C3 -24.3(3) 1_545
C14 Cd1 N3 C3 -25.6(4) 1_545
C6 N4 N5 C5 -0.4(4) .
C2 N4 N5 C5 -177.7(3) .
C4 N1 C1 C2 109.0(4) .
N2 N1 C1 C2 -63.5(4) .
C6 N4 C2 C1 134.5(4) .
N5 N4 C2 C1 -48.6(5) .
N1 C1 C2 N4 -47.6(4) .
N1 N2 C3 N3 -0.1(4) .
C4 N3 C3 N2 -0.3(5) .
Cd1 N3 C3 N2 -173.3(3) .
C3 N3 C4 N1 0.5(4) .
Cd1 N3 C4 N1 174.2(2) .
N2 N1 C4 N3 -0.7(4) .
C1 N1 C4 N3 -173.9(3) .
N4 N5 C5 N6 0.0(5) .
C6 N6 C5 N5 0.5(5) .
Cd1 N6 C5 N5 165.0(3) 5_576
C5 N6 C6 N4 -0.7(4) .
Cd1 N6 C6 N4 -168.2(2) 5_576
N5 N4 C6 N6 0.7(4) .
C2 N4 C6 N6 177.9(3) .
C12 C7 C8 C9 -0.5(5) .
C13 C7 C8 C9 -179.8(3) .
C7 C8 C9 C10 -0.6(5) .
C7 C8 C9 C14 178.1(3) .
C8 C9 C10 C11 1.2(5) .
C14 C9 C10 C11 -177.6(3) .
C9 C10 C11 C12 -0.7(5) .
C9 C10 C11 N7 -179.9(3) .
O6 N7 C11 C12 21.8(5) .
O5 N7 C11 C12 -154.8(4) .
O6 N7 C11 C10 -159.0(4) .
O5 N7 C11 C10 24.5(6) .
C10 C11 C12 C7 -0.5(5) .
N7 C11 C12 C7 178.8(3) .
C8 C7 C12 C11 1.1(5) .
C13 C7 C12 C11 -179.7(3) .
Cd1 O1 C13 O2 -4.3(4) .
Cd1 O1 C13 C7 174.4(2) .
C12 C7 C13 O2 170.9(3) .
C8 C7 C13 O2 -9.9(5) .
C12 C7 C13 O1 -8.0(5) .
C8 C7 C13 O1 171.3(3) .
Cd1 O4 C14 O3 -2.8(4) 1_565
Cd1 O4 C14 C9 178.0(2) 1_565
Cd1 O3 C14 O4 2.6(3) 1_565
Cd1 O3 C14 C9 -178.2(3) 1_565
C10 C9 C14 O4 0.5(5) .
C8 C9 C14 O4 -178.3(3) .
C10 C9 C14 O3 -178.8(3) .
C8 C9 C14 O3 2.5(5) .
